data_7103412
loop_
_publ_author_name
'Frey, Guido D'
'Song, Maoying'
'Bourg, Jean-Baptiste'
'Donnadieu, Bruno'
'Soleilhavoup, Michele'
'Bertrand, Guy'

_publ_section_title
;
 A persistent P,N-heterocyclic carbene.
;
_journal_issue 39
_journal_name_full 'Chemical communications (Cambridge, England)'
_journal_page_first 4711
_journal_page_last 4713
_journal_paper_doi 10.1039/b812333k
_journal_year 2008
_chemical_formula_moiety 'C47 H79 Br2 Li N O3 P'
_chemical_formula_sum 'C47 H79 Br2 Li N O3 P'
_chemical_formula_weight 903.84
_chemical_name_systematic
;
?
;
_space_group_IT_number 2
_symmetry_cell_setting triclinic
_symmetry_space_group_name_Hall '-P 1'
_symmetry_space_group_name_H-M 'P -1'
_atom_sites_solution_hydrogens geom
_atom_sites_solution_primary direct
_atom_sites_solution_secondary difmap
_audit_creation_method SHELXL-97
_cell_angle_alpha 99.990(2)
_cell_angle_beta 108.109(2)
_cell_angle_gamma 97.624(2)
_cell_formula_units_Z 2
_cell_length_a 10.9613(13)
_cell_length_b 14.7848(18)
_cell_length_c 16.2547(19)
_cell_measurement_reflns_used 1771
_cell_measurement_temperature 100(2)
_cell_measurement_theta_max 20.5
_cell_measurement_theta_min 2.2
_cell_volume 2416.3(5)
_computing_cell_refinement 'Bruker SMART'
_computing_data_collection 'Bruker SMART'
_computing_data_reduction 'Bruker SAINT'
_computing_molecular_graphics Ortep3
_computing_publication_material 'Bruker SHELXTL'
_computing_structure_refinement 'SHELXL-97 (Sheldrick, 1997)'
_computing_structure_solution Sir97
_diffrn_ambient_temperature 100(2)
_diffrn_measured_fraction_theta_full 0.990
_diffrn_measured_fraction_theta_max 0.990
_diffrn_measurement_device_type 'CCD area detector'
_diffrn_measurement_method 'phi and omega scans'
_diffrn_radiation_monochromator graphite
_diffrn_radiation_source 'fine-focus sealed tube'
_diffrn_radiation_type MoK\a
_diffrn_radiation_wavelength 0.71073
_diffrn_reflns_av_R_equivalents 0.0617
_diffrn_reflns_av_sigmaI/netI 0.1100
_diffrn_reflns_limit_h_max 11
_diffrn_reflns_limit_h_min -12
_diffrn_reflns_limit_k_max 16
_diffrn_reflns_limit_k_min -16
_diffrn_reflns_limit_l_max 18
_diffrn_reflns_limit_l_min -18
_diffrn_reflns_number 14058
_diffrn_reflns_theta_full 23.26
_diffrn_reflns_theta_max 23.26
_diffrn_reflns_theta_min 1.35
_exptl_absorpt_coefficient_mu 1.748
_exptl_absorpt_correction_T_max 0.9494
_exptl_absorpt_correction_T_min 0.7554
_exptl_absorpt_correction_type multi-scan
_exptl_absorpt_process_details multi-scan
_exptl_crystal_colour 'pale yellow'
_exptl_crystal_density_diffrn 1.242
_exptl_crystal_density_meas 0
_exptl_crystal_density_method 'not measured'
_exptl_crystal_description Prism
_exptl_crystal_F_000 960
_exptl_crystal_size_max 0.17
_exptl_crystal_size_mid 0.12
_exptl_crystal_size_min 0.03
_refine_diff_density_max 0.381
_refine_diff_density_min -0.335
_refine_diff_density_rms 0.074
_refine_ls_extinction_coef 0.0015(5)
_refine_ls_extinction_expression Fc^*^=kFc[1+0.001xFc^2^\l^3^/sin(2\q)]^-1/4^
_refine_ls_extinction_method SHELXL
_refine_ls_goodness_of_fit_ref 0.999
_refine_ls_hydrogen_treatment constr
_refine_ls_matrix_type full
_refine_ls_number_parameters 555
_refine_ls_number_reflns 6875
_refine_ls_number_restraints 9
_refine_ls_restrained_S_all 0.999
_refine_ls_R_factor_all 0.1172
_refine_ls_R_factor_gt 0.0537
_refine_ls_shift/su_max 0.002
_refine_ls_shift/su_mean 0.000
_refine_ls_structure_factor_coef Fsqd
_refine_ls_weighting_details 'calc w=1/[\s^2^(Fo^2^)+(0.0535P)^2^+0.0000P] where P=(Fo^2^+2Fc^2^)/3'
_refine_ls_weighting_scheme calc
_refine_ls_wR_factor_gt 0.1057
_refine_ls_wR_factor_ref 0.1264
_reflns_number_gt 4014
_reflns_number_total 6875
_reflns_threshold_expression >2sigma(I)
_cod_data_source_file b812333k.txt
_cod_data_source_block 3c'
_cod_depositor_comments
;
The following automatic conversions were performed:
'_symmetry_cell_setting' value 'Triclinic' changed to 'triclinic'
according to '/home/saulius/struct/CIF-dictionaries/cif_core.dic'
dictionary named 'cif_core.dic' version 2.4.1 from 2010-06-29.

Automatic conversion script
Id: cif_fix_enum 1527 2010-12-29 10:47:43Z saulius 
;
_cod_original_sg_symbol_H-M P-1
_cod_database_code 7103412

loop_
_symmetry_equiv_pos_as_xyz
'x, y, z'
'-x, -y, -z'

loop_
_atom_site_label
_atom_site_type_symbol
_atom_site_fract_x
_atom_site_fract_y
_atom_site_fract_z
_atom_site_U_iso_or_equiv
_atom_site_adp_type
_atom_site_occupancy
_atom_site_symmetry_multiplicity
_atom_site_calc_flag
_atom_site_refinement_flags
_atom_site_disorder_assembly
_atom_site_disorder_group
Br1A Br 0.2207(6) 0.7335(3) 1.0216(3) 0.0341(14) Uani 0.50 1 d P A 1
Br2A Br 0.2321(7) 0.6347(6) 0.7583(5) 0.0673(19) Uani 0.50 1 d P A 1
Br1B Br 0.2106(6) 0.7300(4) 1.0205(3) 0.053(2) Uani 0.50 1 d P A 2
Br2B Br 0.2149(6) 0.6385(6) 0.7547(5) 0.0406(12) Uani 0.50 1 d P A 2
P1A P 0.2484(2) 0.29168(13) 0.32885(12) 0.0213(5) Uani 0.80 1 d PD B 1
C1A C 0.1484(5) 0.1817(3) 0.2958(3) 0.0243(13) Uani 0.80 1 d P B 1
C2A C 0.1345(8) 0.3619(5) 0.2741(4) 0.0324(19) Uani 0.80 1 d PD B 1
H2A H 0.0614 0.3614 0.2987 0.039 Uiso 0.80 1 calc PR B 1
C3A C 0.0811(8) 0.3024(5) 0.1769(4) 0.034(2) Uani 0.80 1 d PD B 1
H3A1 H 0.0340 0.3404 0.1380 0.041 Uiso 0.80 1 calc PR B 1
H3A2 H 0.1568 0.2902 0.1588 0.041 Uiso 0.80 1 calc PR B 1
C4A C -0.0117(10) 0.2074(5) 0.1596(6) 0.040(3) Uani 0.80 1 d PD B 1
H4A1 H -0.0931 0.2182 0.1706 0.048 Uiso 0.80 1 calc PR B 1
H4A2 H -0.0355 0.1737 0.0969 0.048 Uiso 0.80 1 calc PR B 1
C35A C 0.1928(8) 0.4597(4) 0.2802(5) 0.047(2) Uani 0.80 1 d P B 1
H35A H 0.2586 0.4604 0.2509 0.070 Uiso 0.80 1 calc PR B 1
H35B H 0.2344 0.4923 0.3429 0.070 Uiso 0.80 1 calc PR B 1
H35C H 0.1240 0.4913 0.2509 0.070 Uiso 0.80 1 calc PR B 1
N1A N 0.0544(4) 0.1495(3) 0.2196(3) 0.0261(11) Uani 0.80 1 d PD B 1
P1B P 0.1858(10) 0.3015(4) 0.3490(4) 0.039(2) Uani 0.20 1 d PD B 2
C1B C 0.1484(5) 0.1817(3) 0.2958(3) 0.0243(13) Uani 0.20 1 d P B 2
C2B C 0.189(3) 0.358(2) 0.2569(14) 0.027(9) Uiso 0.20 1 d PD B 2
H2B1 H 0.2141 0.4272 0.2756 0.032 Uiso 0.20 1 calc PR B 2
H2B2 H 0.2446 0.3330 0.2240 0.032 Uiso 0.20 1 calc PR B 2
C3B C 0.040(3) 0.322(2) 0.206(3) 0.077(16) Uiso 0.20 1 d PD B 2
H3B1 H -0.0096 0.3252 0.2477 0.093 Uiso 0.20 1 calc PR B 2
H3B2 H 0.0062 0.3576 0.1612 0.093 Uiso 0.20 1 calc PR B 2
C4B C 0.033(3) 0.2182(17) 0.1619(17) 0.000(9) Uiso 0.20 1 d PD B 2
H4B H -0.0617 0.1967 0.1243 0.000 Uiso 0.20 1 calc PR B 2
C35B C 0.093(4) 0.214(3) 0.102(3) 0.089(13) Uiso 0.20 1 d P B 2
H35D H 0.1871 0.2361 0.1324 0.134 Uiso 0.20 1 calc PR B 2
H35E H 0.0593 0.2536 0.0612 0.134 Uiso 0.20 1 calc PR B 2
H35F H 0.0754 0.1490 0.0687 0.134 Uiso 0.20 1 calc PR B 2
N1B N 0.0544(4) 0.1495(3) 0.2196(3) 0.0261(11) Uani 0.20 1 d PD B 2
C11 C 0.3244(5) 0.3113(3) 0.4509(3) 0.0259(13) Uani 1 1 d . . .
C5 C -0.0004(6) 0.0485(3) 0.1872(3) 0.0296(14) Uani 1 1 d . . .
C6 C -0.1255(6) 0.0148(4) 0.1871(3) 0.0287(14) Uani 1 1 d . B .
C7 C -0.1720(6) -0.0810(4) 0.1553(4) 0.0397(16) Uani 1 1 d . . .
H7 H -0.2570 -0.1075 0.1532 0.048 Uiso 1 1 calc R B .
C8 C -0.0969(6) -0.1384(4) 0.1265(4) 0.0388(16) Uani 1 1 d . B .
H8 H -0.1309 -0.2038 0.1059 0.047 Uiso 1 1 calc R . .
C9 C 0.0256(6) -0.1033(4) 0.1269(3) 0.0352(15) Uani 1 1 d . . .
H9 H 0.0747 -0.1448 0.1065 0.042 Uiso 1 1 calc R B .
C10 C 0.0792(5) -0.0076(4) 0.1568(3) 0.0271(14) Uani 1 1 d . B .
C12 C 0.4591(6) 0.3110(3) 0.4753(3) 0.0270(13) Uani 1 1 d . B .
C13 C 0.5239(5) 0.3013(3) 0.5620(3) 0.0259(13) Uani 1 1 d . . .
H13 H 0.6142 0.2987 0.5784 0.031 Uiso 1 1 calc R B .
C14 C 0.4637(6) 0.2954(3) 0.6244(3) 0.0256(13) Uani 1 1 d . B .
C15 C 0.3331(6) 0.3023(3) 0.5996(3) 0.0303(14) Uani 1 1 d . . .
H15 H 0.2914 0.3011 0.6427 0.036 Uiso 1 1 calc R B .
C16 C 0.2587(5) 0.3109(3) 0.5153(3) 0.0275(13) Uani 1 1 d . B .
C17 C -0.2075(6) 0.0758(4) 0.2197(4) 0.0394(16) Uani 1 1 d . . .
H17 H -0.1536 0.1407 0.2436 0.047 Uiso 1 1 calc R B .
C18 C -0.3311(6) 0.0802(4) 0.1437(4) 0.0472(17) Uani 1 1 d . B .
H18A H -0.3053 0.1068 0.0990 0.071 Uiso 1 1 calc R . .
H18B H -0.3829 0.1197 0.1676 0.071 Uiso 1 1 calc R . .
H18C H -0.3837 0.0168 0.1162 0.071 Uiso 1 1 calc R . .
C19 C -0.2448(6) 0.0457(4) 0.2955(4) 0.0521(18) Uani 1 1 d . B .
H19A H -0.3024 -0.0163 0.2733 0.078 Uiso 1 1 calc R . .
H19B H -0.2904 0.0911 0.3186 0.078 Uiso 1 1 calc R . .
H19C H -0.1653 0.0430 0.3432 0.078 Uiso 1 1 calc R . .
C20 C 0.2129(5) 0.0300(4) 0.1558(3) 0.0287(14) Uani 1 1 d . . .
H20 H 0.2309 0.0999 0.1752 0.034 Uiso 1 1 calc R B .
C21 C 0.2212(6) 0.0041(4) 0.0628(3) 0.0418(16) Uani 1 1 d . B .
H21A H 0.3061 0.0353 0.0632 0.063 Uiso 1 1 calc R . .
H21B H 0.1508 0.0244 0.0206 0.063 Uiso 1 1 calc R . .
H21C H 0.2121 -0.0639 0.0450 0.063 Uiso 1 1 calc R . .
C22 C 0.3178(6) -0.0065(4) 0.2201(4) 0.0397(16) Uani 1 1 d . B .
H22A H 0.3106 0.0079 0.2794 0.060 Uiso 1 1 calc R . .
H22B H 0.4045 0.0236 0.2227 0.060 Uiso 1 1 calc R . .
H22C H 0.3056 -0.0745 0.1995 0.060 Uiso 1 1 calc R . .
C23 C 0.1181(5) 0.3249(4) 0.5014(3) 0.0317(14) Uani 1 1 d . . .
C24 C 0.0851(6) 0.3313(5) 0.5869(4) 0.066(2) Uani 1 1 d . B .
H24A H 0.0866 0.2713 0.6046 0.099 Uiso 1 1 calc R . .
H24B H -0.0023 0.3460 0.5765 0.099 Uiso 1 1 calc R . .
H24C H 0.1499 0.3809 0.6343 0.099 Uiso 1 1 calc R . .
C25 C 0.1036(7) 0.4195(4) 0.4774(4) 0.0577(19) Uani 1 1 d . B .
H25A H 0.0113 0.4248 0.4608 0.087 Uiso 1 1 calc R . .
H25B H 0.1340 0.4241 0.4273 0.087 Uiso 1 1 calc R . .
H25C H 0.1561 0.4703 0.5287 0.087 Uiso 1 1 calc R . .
C26 C 0.0140(6) 0.2450(4) 0.4302(4) 0.0574(19) Uani 1 1 d . B .
H26A H 0.0312 0.1844 0.4425 0.086 Uiso 1 1 calc R . .
H26B H 0.0179 0.2483 0.3713 0.086 Uiso 1 1 calc R . .
H26C H -0.0733 0.2515 0.4315 0.086 Uiso 1 1 calc R . .
C27 C 0.5458(6) 0.3241(4) 0.4166(3) 0.0310(14) Uani 1 1 d . . .
C28 C 0.5313(5) 0.4142(4) 0.3822(3) 0.0351(15) Uani 1 1 d . B .
H28A H 0.5521 0.4676 0.4327 0.053 Uiso 1 1 calc R . .
H28B H 0.4411 0.4079 0.3427 0.053 Uiso 1 1 calc R . .
H28C H 0.5915 0.4243 0.3495 0.053 Uiso 1 1 calc R . .
C29 C 0.5227(7) 0.2381(4) 0.3422(4) 0.0516(19) Uani 1 1 d . B .
H29A H 0.5874 0.2474 0.3128 0.077 Uiso 1 1 calc R . .
H29B H 0.4344 0.2289 0.2988 0.077 Uiso 1 1 calc R . .
H29C H 0.5314 0.1826 0.3674 0.077 Uiso 1 1 calc R . .
C30 C 0.6925(6) 0.3394(4) 0.4694(4) 0.0488(18) Uani 1 1 d . B .
H30A H 0.7120 0.2828 0.4901 0.073 Uiso 1 1 calc R . .
H30B H 0.7162 0.3924 0.5207 0.073 Uiso 1 1 calc R . .
H30C H 0.7431 0.3528 0.4312 0.073 Uiso 1 1 calc R . .
C31 C 0.5354(5) 0.2845(4) 0.7172(3) 0.0289(14) Uani 1 1 d . . .
C32 C 0.6760(6) 0.2724(4) 0.7298(4) 0.0416(16) Uani 1 1 d . B .
H32A H 0.6751 0.2168 0.6868 0.062 Uiso 1 1 calc R . .
H32B H 0.7180 0.2649 0.7902 0.062 Uiso 1 1 calc R . .
H32C H 0.7249 0.3279 0.7205 0.062 Uiso 1 1 calc R . .
C33 C 0.5397(6) 0.3706(4) 0.7846(3) 0.0491(18) Uani 1 1 d . B .
H33A H 0.5849 0.4262 0.7731 0.074 Uiso 1 1 calc R . .
H33B H 0.5867 0.3639 0.8446 0.074 Uiso 1 1 calc R . .
H33C H 0.4501 0.3774 0.7798 0.074 Uiso 1 1 calc R . .
C34 C 0.4656(6) 0.1973(4) 0.7351(4) 0.0507(18) Uani 1 1 d . B .
H34A H 0.3783 0.2056 0.7348 0.076 Uiso 1 1 calc R . .
H34B H 0.5165 0.1880 0.7933 0.076 Uiso 1 1 calc R . .
H34C H 0.4574 0.1424 0.6888 0.076 Uiso 1 1 calc R . .
O1 O 0.4660(4) 0.6372(3) 0.9705(2) 0.0414(11) Uani 1 1 d . A .
C101 C 0.5461(6) 0.7291(4) 0.9986(4) 0.057(2) Uani 1 1 d . . .
H10A H 0.6196 0.7351 1.0545 0.068 Uiso 1 1 calc R . .
H10B H 0.4941 0.7773 1.0080 0.068 Uiso 1 1 calc R . .
C102 C 0.5957(7) 0.7388(4) 0.9237(4) 0.0569(19) Uani 1 1 d . . .
H10C H 0.5329 0.7614 0.8773 0.068 Uiso 1 1 calc R . .
H10D H 0.6816 0.7824 0.9454 0.068 Uiso 1 1 calc R . .
C103 C 0.6078(8) 0.6410(5) 0.8894(5) 0.067(2) Uani 1 1 d . . .
H10E H 0.5759 0.6253 0.8235 0.081 Uiso 1 1 calc R . .
H10F H 0.7004 0.6343 0.9112 0.081 Uiso 1 1 calc R . .
C104 C 0.5268(6) 0.5785(4) 0.9227(4) 0.0532(19) Uani 1 1 d . . .
H10G H 0.4597 0.5318 0.8726 0.064 Uiso 1 1 calc R . .
H10H H 0.5822 0.5449 0.9624 0.064 Uiso 1 1 calc R . .
O2 O 0.2113(4) 0.4924(3) 0.9099(2) 0.0484(11) Uani 1 1 d . A .
C201 C 0.1886(7) 0.4172(4) 0.8349(4) 0.0537(19) Uani 1 1 d . . .
H20A H 0.2439 0.3711 0.8521 0.064 Uiso 1 1 calc R . .
H20B H 0.2095 0.4414 0.7868 0.064 Uiso 1 1 calc R . .
C202 C 0.0510(7) 0.3740(5) 0.8057(5) 0.070(2) Uani 1 1 d . . .
H20C H 0.0374 0.3052 0.7849 0.084 Uiso 1 1 calc R . .
H20D H -0.0017 0.3999 0.7573 0.084 Uiso 1 1 calc R . .
C203 C 0.0171(10) 0.3989(7) 0.8873(6) 0.151(6) Uani 1 1 d . . .
H20E H -0.0666 0.4212 0.8728 0.181 Uiso 1 1 calc R . .
H20F H 0.0065 0.3430 0.9122 0.181 Uiso 1 1 calc R . .
C204 C 0.1168(7) 0.4689(5) 0.9494(4) 0.064(2) Uani 1 1 d . . .
H20G H 0.1571 0.4462 1.0035 0.077 Uiso 1 1 calc R . .
H20H H 0.0812 0.5246 0.9665 0.077 Uiso 1 1 calc R . .
Li1 Li 0.2767(10) 0.6247(7) 0.9143(6) 0.038(2) Uani 1 1 d . . .
O3 O 0.1623(5) 1.0358(3) 0.4149(3) 0.0588(13) Uani 1 1 d . . .
C301 C 0.2789(7) 1.0466(5) 0.4879(4) 0.062(2) Uani 1 1 d . . .
H30D H 0.2634 1.0650 0.5448 0.074 Uiso 1 1 calc R . .
H30E H 0.3486 1.0951 0.4856 0.074 Uiso 1 1 calc R . .
C302 C 0.3165(7) 0.9530(5) 0.4791(5) 0.062(2) Uani 1 1 d . . .
H30F H 0.3703 0.9464 0.4403 0.074 Uiso 1 1 calc R . .
H30G H 0.3656 0.9425 0.5379 0.074 Uiso 1 1 calc R . .
C303 C 0.1881(7) 0.8875(5) 0.4382(5) 0.068(2) Uani 1 1 d . . .
H30H H 0.1939 0.8322 0.3965 0.081 Uiso 1 1 calc R . .
H30I H 0.1586 0.8659 0.4845 0.081 Uiso 1 1 calc R . .
C304 C 0.0972(8) 0.9412(4) 0.3906(5) 0.076(3) Uani 1 1 d . . .
H30J H 0.0713 0.9171 0.3256 0.092 Uiso 1 1 calc R . .
H30K H 0.0172 0.9353 0.4070 0.092 Uiso 1 1 calc R . .
H1 H 0.1554 0.1264 0.3320 0.092 Uiso 1 1 d . . .

loop_
_atom_site_aniso_label
_atom_site_aniso_U_11
_atom_site_aniso_U_22
_atom_site_aniso_U_33
_atom_site_aniso_U_23
_atom_site_aniso_U_13
_atom_site_aniso_U_12
Br1A 0.032(2) 0.042(2) 0.024(2) 0.0177(17) 0.0012(16) 0.0036(16)
Br2A 0.091(4) 0.073(3) 0.028(2) 0.0138(19) 0.013(3) -0.002(3)
Br1B 0.071(4) 0.074(3) 0.021(2) -0.0001(19) 0.018(2) 0.048(3)
Br2B 0.0265(14) 0.076(3) 0.027(2) 0.0121(16) 0.0132(12) 0.0271(16)
P1A 0.0238(13) 0.0224(12) 0.0162(10) 0.0014(8) 0.0064(9) 0.0047(10)
C1A 0.023(3) 0.033(3) 0.016(3) 0.005(2) 0.006(3) 0.006(3)
C2A 0.035(5) 0.034(5) 0.032(4) 0.009(4) 0.011(4) 0.015(4)
C3A 0.041(5) 0.039(5) 0.023(4) 0.015(3) 0.005(4) 0.008(4)
C4A 0.032(7) 0.042(6) 0.030(5) 0.010(4) -0.008(5) -0.002(5)
C35A 0.066(6) 0.025(5) 0.059(5) 0.017(4) 0.028(5) 0.015(4)
N1A 0.027(3) 0.029(3) 0.021(3) 0.007(2) 0.006(2) 0.005(2)
P1B 0.061(8) 0.022(5) 0.027(5) 0.007(4) 0.004(5) 0.011(5)
C1B 0.023(3) 0.033(3) 0.016(3) 0.005(2) 0.006(3) 0.006(3)
N1B 0.027(3) 0.029(3) 0.021(3) 0.007(2) 0.006(2) 0.005(2)
C11 0.030(4) 0.020(3) 0.021(3) 0.001(2) 0.002(3) 0.004(3)
C5 0.045(4) 0.018(3) 0.013(3) -0.006(2) -0.001(3) -0.003(3)
C6 0.028(4) 0.023(3) 0.025(3) 0.002(2) 0.002(3) -0.004(3)
C7 0.031(4) 0.041(4) 0.036(4) 0.000(3) 0.005(3) -0.005(3)
C8 0.042(4) 0.028(4) 0.036(4) -0.007(3) 0.011(3) -0.004(3)
C9 0.031(4) 0.032(4) 0.034(3) -0.004(3) 0.006(3) 0.003(3)
C10 0.034(4) 0.025(3) 0.014(3) 0.000(2) 0.001(3) 0.005(3)
C12 0.034(4) 0.020(3) 0.021(3) 0.003(2) 0.003(3) 0.004(3)
C13 0.020(3) 0.029(3) 0.026(3) 0.004(2) 0.004(3) 0.004(3)
C14 0.032(4) 0.021(3) 0.019(3) 0.001(2) 0.006(3) -0.002(3)
C15 0.032(4) 0.033(3) 0.023(3) 0.001(3) 0.010(3) 0.002(3)
C16 0.022(4) 0.022(3) 0.028(3) 0.002(2) -0.003(3) 0.000(3)
C17 0.030(4) 0.036(4) 0.043(4) -0.003(3) 0.009(3) 0.000(3)
C18 0.031(4) 0.054(4) 0.044(4) -0.003(3) 0.001(3) 0.014(3)
C19 0.049(5) 0.062(5) 0.044(4) 0.003(3) 0.021(4) 0.008(4)
C20 0.032(4) 0.024(3) 0.026(3) 0.000(2) 0.009(3) 0.000(3)
C21 0.054(5) 0.041(4) 0.032(3) 0.005(3) 0.020(3) 0.008(3)
C22 0.040(4) 0.039(4) 0.038(4) 0.004(3) 0.012(3) 0.008(3)
C23 0.023(4) 0.034(4) 0.035(3) 0.004(3) 0.005(3) 0.008(3)
C24 0.030(4) 0.113(6) 0.063(5) 0.020(4) 0.021(4) 0.029(4)
C25 0.055(5) 0.056(5) 0.061(5) 0.008(4) 0.014(4) 0.024(4)
C26 0.025(4) 0.048(4) 0.076(5) -0.011(4) 0.004(4) -0.004(3)
C27 0.038(4) 0.028(3) 0.022(3) 0.001(3) 0.010(3) -0.001(3)
C28 0.027(4) 0.036(4) 0.033(3) 0.009(3) 0.000(3) -0.006(3)
C29 0.071(5) 0.034(4) 0.047(4) -0.003(3) 0.027(4) -0.001(4)
C30 0.046(5) 0.068(5) 0.052(4) 0.030(4) 0.029(4) 0.022(4)
C31 0.027(4) 0.039(4) 0.019(3) 0.008(3) 0.006(3) 0.004(3)
C32 0.039(4) 0.055(4) 0.032(3) 0.015(3) 0.009(3) 0.014(3)
C33 0.058(5) 0.056(4) 0.021(3) -0.001(3) -0.002(3) 0.019(4)
C34 0.036(4) 0.074(5) 0.034(4) 0.025(3) -0.001(3) -0.002(4)
O1 0.035(3) 0.043(3) 0.038(2) -0.003(2) 0.009(2) 0.002(2)
C101 0.035(4) 0.054(5) 0.056(5) -0.020(4) 0.006(4) -0.013(4)
C102 0.048(5) 0.048(5) 0.059(5) 0.020(4) 0.000(4) -0.009(4)
C103 0.079(6) 0.076(6) 0.057(5) 0.016(4) 0.037(5) 0.014(5)
C104 0.044(5) 0.051(4) 0.061(4) -0.005(4) 0.025(4) 0.003(4)
O2 0.045(3) 0.054(3) 0.039(2) -0.003(2) 0.017(2) -0.007(2)
C201 0.059(5) 0.048(4) 0.052(4) -0.003(3) 0.027(4) 0.001(4)
C202 0.064(6) 0.059(5) 0.076(5) -0.012(4) 0.030(5) -0.004(4)
C203 0.134(10) 0.164(10) 0.113(8) -0.079(7) 0.094(8) -0.093(8)
C204 0.048(5) 0.093(6) 0.054(5) 0.017(4) 0.029(4) -0.007(4)
Li1 0.041(7) 0.044(6) 0.028(5) -0.002(4) 0.012(5) 0.014(5)
O3 0.078(4) 0.040(3) 0.044(3) 0.017(2) -0.001(3) 0.008(3)
C301 0.075(6) 0.050(5) 0.045(4) 0.012(3) 0.005(4) 0.001(4)
C302 0.066(6) 0.054(5) 0.072(5) 0.030(4) 0.023(5) 0.014(4)
C303 0.069(6) 0.041(5) 0.106(6) 0.024(4) 0.040(5) 0.022(4)
C304 0.091(7) 0.042(5) 0.071(5) 0.030(4) -0.003(5) -0.019(5)

loop_
_atom_type_symbol
_atom_type_description
_atom_type_scat_dispersion_real
_atom_type_scat_dispersion_imag
_atom_type_scat_source
C C 0.0033 0.0016 'International Tables Vol C Tables 4.2.6.8 and 6.1.1.4'
H H 0.0000 0.0000 'International Tables Vol C Tables 4.2.6.8 and 6.1.1.4'
N N 0.0061 0.0033 'International Tables Vol C Tables 4.2.6.8 and 6.1.1.4'
P P 0.1023 0.0942 'International Tables Vol C Tables 4.2.6.8 and 6.1.1.4'
Br Br -0.2901 2.4595 'International Tables Vol C Tables 4.2.6.8 and 6.1.1.4'
O O 0.0106 0.0060 'International Tables Vol C Tables 4.2.6.8 and 6.1.1.4'
Li Li -0.0003 0.0001 'International Tables Vol C Tables 4.2.6.8 and 6.1.1.4'

loop_
_geom_angle_atom_site_label_1
_geom_angle_atom_site_label_2
_geom_angle_atom_site_label_3
_geom_angle
_geom_angle_site_symmetry_1
_geom_angle_site_symmetry_3
_geom_angle_publ_flag
C1A P1A C2A 101.3(3) . . ?
C1A P1A C11 104.9(2) . . ?
C2A P1A C11 123.5(3) . . ?
N1A C1A P1A 124.9(4) . . ?
C35A C2A C3A 112.4(6) . . ?
C35A C2A P1A 115.9(6) . . ?
C3A C2A P1A 100.7(4) . . ?
C4A C3A C2A 116.4(7) . . ?
N1A C4A C3A 109.7(6) . . ?
C1A N1A C5 120.6(4) . . ?
C1A N1A C4A 125.7(5) . . ?
C5 N1A C4A 113.6(5) . . ?
C11 P1B C2B 125.9(10) . . ?
C3B C2B P1B 93(2) . . ?
C4B C3B C2B 103(3) . . ?
C35B C4B C3B 111(3) . . ?
C12 C11 C16 120.8(5) . . ?
C12 C11 P1B 137.9(5) . . ?
C16 C11 P1B 101.0(5) . . ?
C12 C11 P1A 110.8(4) . . ?
C16 C11 P1A 127.5(4) . . ?
P1B C11 P1A 27.2(3) . . ?
C6 C5 C10 124.8(5) . . ?
C6 C5 N1A 118.8(5) . . ?
C10 C5 N1A 116.4(5) . . ?
C7 C6 C5 116.1(5) . . ?
C7 C6 C17 120.3(5) . . ?
C5 C6 C17 123.6(5) . . ?
C8 C7 C6 121.1(6) . . ?
C9 C8 C7 121.7(5) . . ?
C8 C9 C10 120.9(5) . . ?
C9 C10 C5 115.5(5) . . ?
C9 C10 C20 120.3(5) . . ?
C5 C10 C20 124.2(5) . . ?
C11 C12 C13 117.4(5) . . ?
C11 C12 C27 126.2(5) . . ?
C13 C12 C27 116.3(5) . . ?
C14 C13 C12 123.8(5) . . ?
C13 C14 C15 116.9(5) . . ?
C13 C14 C31 122.8(5) . . ?
C15 C14 C31 120.3(5) . . ?
C14 C15 C16 124.3(5) . . ?
C15 C16 C11 116.5(5) . . ?
C15 C16 C23 117.2(5) . . ?
C11 C16 C23 126.1(5) . . ?
C6 C17 C19 112.4(5) . . ?
C6 C17 C18 111.8(4) . . ?
C19 C17 C18 110.4(5) . . ?
C10 C20 C22 110.9(4) . . ?
C10 C20 C21 111.7(5) . . ?
C22 C20 C21 109.2(4) . . ?
C25 C23 C24 104.5(5) . . ?
C25 C23 C16 109.5(5) . . ?
C24 C23 C16 112.2(5) . . ?
C25 C23 C26 110.4(5) . . ?
C24 C23 C26 106.8(5) . . ?
C16 C23 C26 113.0(4) . . ?
C29 C27 C30 103.5(5) . . ?
C29 C27 C28 112.8(4) . . ?
C30 C27 C28 103.9(4) . . ?
C29 C27 C12 113.4(4) . . ?
C30 C27 C12 112.5(4) . . ?
C28 C27 C12 110.2(4) . . ?
C33 C31 C14 109.3(4) . . ?
C33 C31 C32 108.3(5) . . ?
C14 C31 C32 112.3(4) . . ?
C33 C31 C34 109.8(5) . . ?
C14 C31 C34 110.1(4) . . ?
C32 C31 C34 106.9(5) . . ?
C104 O1 C101 107.0(4) . . ?
C104 O1 Li1 115.7(4) . . ?
C101 O1 Li1 118.1(5) . . ?
O1 C101 C102 104.4(5) . . ?
C103 C102 C101 102.9(5) . . ?
C104 C103 C102 106.5(5) . . ?
O1 C104 C103 106.6(5) . . ?
C204 O2 C201 107.1(5) . . ?
C204 O2 Li1 120.3(5) . . ?
C201 O2 Li1 123.7(4) . . ?
O2 C201 C202 106.4(5) . . ?
C201 C202 C203 102.9(6) . . ?
C204 C203 C202 109.1(6) . . ?
C203 C204 O2 107.7(5) . . ?
O1 Li1 O2 101.9(5) . . ?
O1 Li1 Br1A 103.0(4) . . ?
O2 Li1 Br1A 112.6(4) . . ?
O1 Li1 Br1B 105.1(4) . . ?
O2 Li1 Br1B 110.7(4) . . ?
Br1A Li1 Br1B 2.5(3) . . ?
O1 Li1 Br2A 108.1(4) . . ?
O2 Li1 Br2A 105.5(4) . . ?
Br1A Li1 Br2A 123.5(4) . . ?
Br1B Li1 Br2A 123.4(4) . . ?
O1 Li1 Br2B 112.1(4) . . ?
O2 Li1 Br2B 105.8(4) . . ?
Br1A Li1 Br2B 120.1(4) . . ?
Br1B Li1 Br2B 119.8(4) . . ?
Br2A Li1 Br2B 4.4(2) . . ?
C304 O3 C301 108.5(5) . . ?
O3 C301 C302 105.3(5) . . ?
C303 C302 C301 102.7(6) . . ?
C304 C303 C302 105.6(6) . . ?
O3 C304 C303 107.6(6) . . ?

loop_
_geom_bond_atom_site_label_1
_geom_bond_atom_site_label_2
_geom_bond_distance
_geom_bond_site_symmetry_2
_geom_bond_publ_flag
Br1A Li1 2.441(10) . ?
Br2A Li1 2.465(12) . ?
Br1B Li1 2.464(9) . ?
Br2B Li1 2.522(12) . ?
P1A C1A 1.730(5) . ?
P1A C2A 1.845(6) . ?
P1A C11 1.851(5) . ?
C1A N1A 1.302(6) . ?
C2A C35A 1.473(9) . ?
C2A C3A 1.555(6) . ?
C3A C4A 1.548(6) . ?
C4A N1A 1.490(7) . ?
N1A C5 1.470(6) . ?
P1B C11 1.835(10) . ?
P1B C2B 1.845(8) . ?
C2B C3B 1.553(7) . ?
C3B C4B 1.552(7) . ?
C4B C35B 1.33(4) . ?
C11 C12 1.406(7) . ?
C11 C16 1.442(7) . ?
C5 C6 1.394(7) . ?
C5 C10 1.418(7) . ?
C6 C7 1.387(7) . ?
C6 C17 1.499(7) . ?
C7 C8 1.380(7) . ?
C8 C9 1.371(7) . ?
C9 C10 1.396(7) . ?
C10 C20 1.503(7) . ?
C12 C13 1.409(7) . ?
C12 C27 1.559(7) . ?
C13 C14 1.380(6) . ?
C14 C15 1.384(7) . ?
C14 C31 1.517(7) . ?
C15 C16 1.398(7) . ?
C16 C23 1.534(7) . ?
C17 C19 1.529(7) . ?
C17 C18 1.542(8) . ?
C20 C22 1.523(7) . ?
C20 C21 1.527(6) . ?
C23 C25 1.532(8) . ?
C23 C24 1.532(7) . ?
C23 C26 1.545(8) . ?
C27 C29 1.527(7) . ?
C27 C30 1.533(8) . ?
C27 C28 1.539(7) . ?
C31 C33 1.514(7) . ?
C31 C32 1.529(7) . ?
C31 C34 1.529(7) . ?
O1 C104 1.429(6) . ?
O1 C101 1.430(7) . ?
O1 Li1 1.958(11) . ?
C101 C102 1.500(8) . ?
C102 C103 1.496(8) . ?
C103 C104 1.480(8) . ?
O2 C204 1.416(6) . ?
O2 C201 1.432(6) . ?
O2 Li1 1.972(10) . ?
C201 C202 1.450(9) . ?
C202 C203 1.486(9) . ?
C203 C204 1.391(9) . ?
O3 C304 1.411(7) . ?
O3 C301 1.416(8) . ?
C301 C302 1.492(8) . ?
C302 C303 1.481(9) . ?
C303 C304 1.472(9) . ?
